data_4348192
loop_
_publ_author_name
'Wen, Tian'
'Zhang, De-Xiang'
'Ding, Qing-Rong'
'Zhang, Hua-Bin'
'Zhang, Jian'

_publ_section_title
;
 Two luminescent Cu(i) coordination polymers based on the
 1-(4-tetrazolephenyl)imidazole ligand for sensing of nitrobenzene
;
_journal_issue 5
_journal_name_full 'Inorganic Chemistry Frontiers'
_journal_page_first 389
_journal_paper_doi 10.1039/c4qi00016a
_journal_volume 1
_journal_year 2014
_chemical_formula_sum 'C10 H7 Cu2 I N6 O0'
_chemical_formula_weight 465.22
_space_group_IT_number 61
_space_group_name_Hall '-P 2ac 2ab'
_space_group_name_H-M_alt 'P b c a'
_symmetry_cell_setting monoclinic
_symmetry_space_group_name_H-M 'P b c a'
_atom_sites_solution_hydrogens geom
_atom_sites_solution_primary direct
_atom_sites_solution_secondary difmap
_audit_creation_method SHELXL-97
_cell_angle_alpha 90.00
_cell_angle_beta 90.00
_cell_angle_gamma 90.00
_cell_formula_units_Z 8
_cell_length_a 13.5477(11)
_cell_length_b 20.560(2)
_cell_length_c 8.7151(7)
_cell_measurement_reflns_used 6989
_cell_measurement_temperature 293(2)
_cell_measurement_theta_max 27.5555
_cell_measurement_theta_min 2.3370
_cell_volume 2427.5(4)
_computing_cell_refinement 'CrystalClear (Rigaku Inc., 2008)'
_computing_data_collection 'CrystalClear (Rigaku Inc., 2008)'
_computing_data_reduction 'CrystalClear (Rigaku Inc., 2008)'
_computing_molecular_graphics 'SHELXL-97 (Sheldrick, 1997)'
_computing_publication_material 'SHELXL-97 (Sheldrick, 1997)'
_computing_structure_refinement 'SHELXL-97 (Sheldrick, 1997)'
_computing_structure_solution 'SHELXS-97 (Sheldrick, 1990)'
_diffrn_ambient_temperature 293(2)
_diffrn_detector_area_resol_mean none
_diffrn_measured_fraction_theta_full 0.998
_diffrn_measured_fraction_theta_max 0.998
_diffrn_measurement_device_type none
_diffrn_measurement_method CCD_Profile_fitting
_diffrn_radiation_monochromator 'Graphite Monochromator'
_diffrn_radiation_source 'Sealed Tube'
_diffrn_radiation_type MoK\a
_diffrn_radiation_wavelength 0.71073
_diffrn_reflns_av_R_equivalents 0.0341
_diffrn_reflns_av_sigmaI/netI 0.0217
_diffrn_reflns_limit_h_max 16
_diffrn_reflns_limit_h_min -17
_diffrn_reflns_limit_k_max 26
_diffrn_reflns_limit_k_min -26
_diffrn_reflns_limit_l_max 11
_diffrn_reflns_limit_l_min -11
_diffrn_reflns_number 17520
_diffrn_reflns_theta_full 27.51
_diffrn_reflns_theta_max 27.51
_diffrn_reflns_theta_min 3.01
_diffrn_standards_decay_% none
_diffrn_standards_interval_count none
_diffrn_standards_interval_time none
_diffrn_standards_number none
_exptl_absorpt_coefficient_mu 6.040
_exptl_absorpt_correction_T_max 0.5834
_exptl_absorpt_correction_T_min 0.4644
_exptl_absorpt_correction_type multi-scan
_exptl_crystal_colour Colorless
_exptl_crystal_density_diffrn 2.546
_exptl_crystal_density_method 'not measured'
_exptl_crystal_description Prism
_exptl_crystal_F_000 1759
_exptl_crystal_size_max 0.15
_exptl_crystal_size_mid 0.13
_exptl_crystal_size_min 0.10
_refine_diff_density_max 0.804
_refine_diff_density_min -0.663
_refine_diff_density_rms 0.095
_refine_ls_extinction_method none
_refine_ls_goodness_of_fit_ref 1.002
_refine_ls_hydrogen_treatment mixed
_refine_ls_matrix_type full
_refine_ls_number_parameters 172
_refine_ls_number_reflns 2785
_refine_ls_number_restraints 0
_refine_ls_restrained_S_all 1.002
_refine_ls_R_factor_all 0.0242
_refine_ls_R_factor_gt 0.0214
_refine_ls_shift/su_max 0.001
_refine_ls_shift/su_mean 0.000
_refine_ls_structure_factor_coef Fsqd
_refine_ls_weighting_details 'calc w=1/[\s^2^(Fo^2^)+(0.0336P)^2^+0.0000P] where P=(Fo^2^+2Fc^2^)/3'
_refine_ls_weighting_scheme calc
_refine_ls_wR_factor_gt 0.0528
_refine_ls_wR_factor_ref 0.0544
_reflns_number_gt 2525
_reflns_number_total 2785
_reflns_threshold_expression >2sigma(I)
_cod_data_source_file c4qi00016a2.cif
_cod_data_source_block 2
_cod_depositor_comments
;
The following automatic conversions were performed:

data item '_exptl_absorpt_correction_type' value 'Multi-scan' was
changed to 'multi-scan' in accordance with the
/home/saulius/struct/COD-crude-data/automatic-downloads/DataCite-retrospective/RSC/depositions/lib/dictionaries/cif_core.dic
dictionary named 'cif_core.dic' version 2.4.2 last updated on
2011-04-26.

data item '_symmetry_cell_setting' value 'Monoclinic' was changed to
'monoclinic' in accordance with the
/home/saulius/struct/COD-crude-data/automatic-downloads/DataCite-retrospective/RSC/depositions/lib/dictionaries/cif_core.dic
dictionary named 'cif_core.dic' version 2.4.2 last updated on
2011-04-26.

Automatic conversion script
Id: cif_fix_values 6909 2019-04-08 15:41:33Z antanas 
;
_cod_original_sg_symbol_H-M ' Pbca '
_cod_database_code 4348192

loop_
_symmetry_equiv_pos_as_xyz
'x, y, z'
'-x+1/2, -y, z+1/2'
'x+1/2, -y+1/2, -z'
'-x, y+1/2, -z+1/2'
'-x, -y, -z'
'x-1/2, y, -z-1/2'
'-x-1/2, y-1/2, z'
'x, -y-1/2, z-1/2'

loop_
_atom_site_label
_atom_site_type_symbol
_atom_site_fract_x
_atom_site_fract_y
_atom_site_fract_z
_atom_site_U_iso_or_equiv
_atom_site_adp_type
_atom_site_occupancy
_atom_site_symmetry_multiplicity
_atom_site_calc_flag
_atom_site_refinement_flags
I1 I 0.471954(11) -0.095200(7) 0.93638(2) 0.02253(7) Uani 1 1 d .
Cu1 Cu 0.60657(2) -0.003145(17) 0.90002(4) 0.02744(9) Uani 1 1 d .
Cu2 Cu 0.29907(2) -0.091178(13) 0.76711(4) 0.02469(9) Uani 1 1 d .
N1 N 0.64309(14) 0.00891(9) 0.6754(2) 0.0197(4) Uani 1 1 d .
N2 N 0.72949(14) -0.01608(9) 0.6283(2) 0.0197(4) Uani 1 1 d .
N3 N 0.75628(14) 0.01158(9) 0.5004(2) 0.0198(4) Uani 1 1 d .
N4 N 0.68715(14) 0.05466(9) 0.4573(2) 0.0199(4) Uani 1 1 d .
N5 N 0.29749(15) 0.22195(9) 0.6719(3) 0.0249(5) Uani 1 1 d .
N6 N 0.23071(15) 0.31391(10) 0.7502(2) 0.0255(5) Uani 1 1 d .
C1 C 0.61826(16) 0.05206(11) 0.5670(3) 0.0175(5) Uani 1 1 d .
C2 C 0.52927(17) 0.09300(11) 0.5753(3) 0.0188(5) Uani 1 1 d .
C3 C 0.52800(18) 0.15463(12) 0.5101(3) 0.0261(6) Uani 1 1 d .
H3A H 0.5804 0.1680 0.4487 0.031 Uiso 1 1 calc R
C4 C 0.44969(19) 0.19638(12) 0.5354(3) 0.0270(6) Uani 1 1 d .
H4A H 0.4487 0.2373 0.4901 0.032 Uiso 1 1 calc R
C5 C 0.37285(17) 0.17657(12) 0.6288(3) 0.0224(5) Uani 1 1 d .
C6 C 0.37051(18) 0.11464(12) 0.6881(3) 0.0255(6) Uani 1 1 d .
H6A H 0.3168 0.1010 0.7462 0.031 Uiso 1 1 calc R
C7 C 0.44858(17) 0.07250(12) 0.6610(3) 0.0226(5) Uani 1 1 d .
H7A H 0.4469 0.0305 0.7002 0.027 Uiso 1 1 calc R
C8 C 0.30840(18) 0.28682(12) 0.6895(3) 0.0274(6) Uani 1 1 d .
H8A H 0.3649 0.3096 0.6615 0.033 Uiso 1 1 calc R
C9 C 0.1652(2) 0.26366(13) 0.7719(4) 0.0368(7) Uani 1 1 d .
H9A H 0.1023 0.2681 0.8131 0.044 Uiso 1 1 calc R
C10 C 0.20506(19) 0.20721(13) 0.7252(4) 0.0371(7) Uani 1 1 d .
H10A H 0.1758 0.1663 0.7284 0.044 Uiso 1 1 calc R

loop_
_atom_site_aniso_label
_atom_site_aniso_U_11
_atom_site_aniso_U_22
_atom_site_aniso_U_33
_atom_site_aniso_U_23
_atom_site_aniso_U_13
_atom_site_aniso_U_12
I1 0.01766(10) 0.02059(10) 0.02934(12) -0.00441(6) -0.00112(6) -0.00014(6)
Cu1 0.02234(17) 0.0368(2) 0.02315(19) 0.00125(14) -0.00010(13) 0.00221(13)
Cu2 0.03058(18) 0.01691(16) 0.02660(19) -0.00132(12) -0.00131(14) 0.00323(12)
N1 0.0165(10) 0.0222(10) 0.0204(11) 0.0001(8) 0.0011(8) 0.0029(8)
N2 0.0186(9) 0.0222(10) 0.0183(11) -0.0026(8) 0.0032(9) 0.0017(8)
N3 0.0189(10) 0.0199(9) 0.0207(11) 0.0011(9) -0.0007(9) 0.0044(7)
N4 0.0207(10) 0.0181(10) 0.0208(11) 0.0012(8) 0.0013(8) 0.0049(8)
N5 0.0194(10) 0.0173(10) 0.0379(14) -0.0008(9) 0.0044(9) 0.0023(8)
N6 0.0251(11) 0.0160(10) 0.0354(14) 0.0008(9) 0.0041(10) 0.0018(8)
C1 0.0177(11) 0.0164(11) 0.0183(12) -0.0016(9) -0.0002(9) -0.0010(9)
C2 0.0191(13) 0.0203(13) 0.0170(13) -0.0030(9) -0.0011(9) 0.0018(9)
C3 0.0244(13) 0.0253(13) 0.0286(15) 0.0045(12) 0.0081(11) 0.0022(10)
C4 0.0280(13) 0.0200(12) 0.0329(15) 0.0049(11) 0.0044(11) 0.0046(10)
C5 0.0184(11) 0.0209(12) 0.0278(14) -0.0027(11) -0.0003(10) 0.0042(9)
C6 0.0193(12) 0.0223(12) 0.0349(15) 0.0023(11) 0.0034(11) 0.0013(9)
C7 0.0222(12) 0.0182(11) 0.0276(14) 0.0024(10) -0.0005(11) 0.0022(9)
C8 0.0198(12) 0.0201(12) 0.0422(17) 0.0013(12) 0.0027(11) 0.0005(9)
C9 0.0262(14) 0.0232(13) 0.061(2) 0.0036(14) 0.0171(14) 0.0006(11)
C10 0.0241(13) 0.0189(12) 0.068(2) 0.0042(14) 0.0125(14) -0.0019(10)

loop_
_atom_type_symbol
_atom_type_description
_atom_type_scat_dispersion_real
_atom_type_scat_dispersion_imag
_atom_type_scat_source
C C 0.0033 0.0016 'International Tables Vol C Tables 4.2.6.8 and 6.1.1.4'
H H 0.0000 0.0000 'International Tables Vol C Tables 4.2.6.8 and 6.1.1.4'
Cu Cu 0.3201 1.2651 'International Tables Vol C Tables 4.2.6.8 and 6.1.1.4'
I I -0.4742 1.8119 'International Tables Vol C Tables 4.2.6.8 and 6.1.1.4'
N N 0.0061 0.0033 'International Tables Vol C Tables 4.2.6.8 and 6.1.1.4'
O O 0.0106 0.0060 'International Tables Vol C Tables 4.2.6.8 and 6.1.1.4'

loop_
_geom_angle_atom_site_label_1
_geom_angle_atom_site_label_2
_geom_angle_atom_site_label_3
_geom_angle
_geom_angle_site_symmetry_1
_geom_angle_site_symmetry_3
Cu1 I1 Cu1 78.390(13) . 5_657
Cu1 I1 Cu2 119.836(12) . .
Cu1 I1 Cu2 85.728(11) 5_657 .
N1 Cu1 N3 101.51(8) . 2_655
N1 Cu1 I1 111.71(6) . .
N3 Cu1 I1 120.67(6) 2_655 .
N1 Cu1 I1 120.93(5) . 5_657
N3 Cu1 I1 101.22(6) 2_655 5_657
I1 Cu1 I1 101.610(13) . 5_657
N1 Cu1 Cu1 134.45(6) . 5_657
N3 Cu1 Cu1 123.73(6) 2_655 5_657
I1 Cu1 Cu1 51.407(10) . 5_657
I1 Cu1 Cu1 50.203(10) 5_657 5_657
N1 Cu1 Cu2 58.68(5) . 6_657
N3 Cu1 Cu2 57.33(6) 2_655 6_657
I1 Cu1 Cu2 101.176(14) . 6_657
I1 Cu1 Cu2 154.797(14) 5_657 6_657
Cu1 Cu1 Cu2 150.926(18) 5_657 6_657
N6 Cu2 N2 133.13(8) 7_655 6_557
N6 Cu2 N4 107.33(8) 7_655 5_656
N2 Cu2 N4 100.82(8) 6_557 5_656
N6 Cu2 I1 100.42(6) 7_655 .
N2 Cu2 I1 100.17(6) 6_557 .
N4 Cu2 I1 115.53(6) 5_656 .
N6 Cu2 Cu1 108.94(6) 7_655 6_557
N2 Cu2 Cu1 56.31(6) 6_557 6_557
N4 Cu2 Cu1 59.57(5) 5_656 6_557
I1 Cu2 Cu1 150.360(12) . 6_557
C1 N1 N2 104.86(19) . .
C1 N1 Cu1 134.33(16) . .
N2 N1 Cu1 117.37(15) . .
N3 N2 N1 109.73(18) . .
N3 N2 Cu2 126.02(14) . 6_657
N1 N2 Cu2 124.03(15) . 6_657
N2 N3 N4 109.43(18) . .
N2 N3 Cu1 125.28(14) . 2_654
N4 N3 Cu1 124.46(15) . 2_654
C1 N4 N3 105.12(19) . .
C1 N4 Cu2 137.81(16) . 5_656
N3 N4 Cu2 115.69(15) . 5_656
C8 N5 C10 106.3(2) . .
C8 N5 C5 126.5(2) . .
C10 N5 C5 126.6(2) . .
C8 N6 C9 104.8(2) . .
C8 N6 Cu2 127.63(18) . 7_665
C9 N6 Cu2 126.40(17) . 7_665
N4 C1 N1 110.8(2) . .
N4 C1 C2 125.7(2) . .
N1 C1 C2 123.4(2) . .
C7 C2 C3 119.1(2) . .
C7 C2 C1 119.8(2) . .
C3 C2 C1 120.8(2) . .
C4 C3 C2 120.7(2) . .
C4 C3 H3A 119.6 . .
C2 C3 H3A 119.6 . .
C3 C4 C5 119.3(2) . .
C3 C4 H4A 120.4 . .
C5 C4 H4A 120.4 . .
C6 C5 C4 120.8(2) . .
C6 C5 N5 119.2(2) . .
C4 C5 N5 119.9(2) . .
C5 C6 C7 119.8(2) . .
C5 C6 H6A 120.1 . .
C7 C6 H6A 120.1 . .
C2 C7 C6 120.1(2) . .
C2 C7 H7A 119.9 . .
C6 C7 H7A 119.9 . .
N6 C8 N5 112.3(2) . .
N6 C8 H8A 123.8 . .
N5 C8 H8A 123.8 . .
C10 C9 N6 110.4(2) . .
C10 C9 H9A 124.8 . .
N6 C9 H9A 124.8 . .
C9 C10 N5 106.2(2) . .
C9 C10 H10A 126.9 . .
N5 C10 H10A 126.9 . .

loop_
_geom_bond_atom_site_label_1
_geom_bond_atom_site_label_2
_geom_bond_distance
_geom_bond_site_symmetry_2
I1 Cu1 2.6474(4) .
I1 Cu1 2.6931(4) 5_657
I1 Cu2 2.7693(4) .
Cu1 N1 2.034(2) .
Cu1 N3 2.061(2) 2_655
Cu1 I1 2.6931(4) 5_657
Cu1 Cu1 3.3752(7) 5_657
Cu1 Cu2 3.4926(5) 6_657
Cu2 N6 1.998(2) 7_655
Cu2 N2 2.026(2) 6_557
Cu2 N4 2.104(2) 5_656
Cu2 Cu1 3.4926(5) 6_557
N1 C1 1.339(3) .
N1 N2 1.343(3) .
N2 N3 1.303(3) .
N2 Cu2 2.026(2) 6_657
N3 N4 1.343(3) .
N3 Cu1 2.061(2) 2_654
N4 C1 1.337(3) .
N4 Cu2 2.104(2) 5_656
N5 C8 1.351(3) .
N5 C10 1.369(3) .
N5 C5 1.433(3) .
N6 C8 1.303(3) .
N6 C9 1.375(3) .
N6 Cu2 1.998(2) 7_665
C1 C2 1.472(3) .
C2 C7 1.389(3) .
C2 C3 1.389(3) .
C3 C4 1.382(3) .
C3 H3A 0.9300 .
C4 C5 1.383(4) .
C4 H4A 0.9300 .
C5 C6 1.375(3) .
C6 C7 1.388(3) .
C6 H6A 0.9300 .
C7 H7A 0.9300 .
C8 H8A 0.9300 .
C9 C10 1.343(4) .
C9 H9A 0.9300 .
C10 H10A 0.9300 .
